data_7001100
loop_
_publ_author_name
'Hirano, Masafumi'
'Izhab, Izirwan Bin'
'Kurata, Naoki'
'Koizumi, Kaori'
'Komine, Nobuyuki'
'Komiya, Sanshiro'

_publ_section_title
;
 Reaction of an oxaruthenacycle with DMAD. Stoichiometric
 transformations of 2,6-xylenol to allylic phenols and benzopyrans via
 sp3 C--H bond cleavage reaction
;
_journal_issue 17
_journal_name_full 'Dalton Transactions'
_journal_page_first 3270
_journal_page_last 3279
_journal_paper_doi 10.1039/b821179e
_journal_year 2009
_chemical_formula_moiety 'C24 H43 Cl2 O5 P3 Ru '
_chemical_formula_sum 'C24 H43 Cl2 O5 P3 Ru'
_chemical_formula_weight 676.50
_space_group_IT_number 14
_symmetry_cell_setting monoclinic
_symmetry_Int_Tables_number 14
_symmetry_space_group_name_Hall '-P 2yn'
_symmetry_space_group_name_H-M 'P 1 21/n 1'
_cell_angle_alpha 90.0000
_cell_angle_beta 91.11(3)
_cell_angle_gamma 90.0000
_cell_formula_units_Z 4
_cell_length_a 22.265(8)
_cell_length_b 15.629(14)
_cell_length_c 9.049(3)
_cell_measurement_reflns_used 4
_cell_measurement_temperature 200.0
_cell_measurement_theta_max 16.3
_cell_measurement_theta_min 15.3
_cell_volume 3148(3)
_computing_cell_refinement WinAFC
_computing_data_collection WinAFC
_computing_data_reduction CrystalStructure
_computing_publication_material 'CrystalStructure 3.8'
_computing_structure_refinement SHELXL
_computing_structure_solution 'DIRDIF99 (PATTY)'
_diffrn_measured_fraction_theta_full 0.998
_diffrn_measured_fraction_theta_max 0.998
_diffrn_measurement_device_type 'Rigaku AFC7R'
_diffrn_measurement_method \w
_diffrn_radiation_type 'Mo K\a'
_diffrn_radiation_wavelength 0.71069
_diffrn_reflns_av_R_equivalents 0.050
_diffrn_reflns_limit_h_max 28
_diffrn_reflns_limit_h_min -16
_diffrn_reflns_limit_k_max 20
_diffrn_reflns_limit_k_min 0
_diffrn_reflns_limit_l_max 11
_diffrn_reflns_limit_l_min -11
_diffrn_reflns_number 8584
_diffrn_reflns_theta_full 27.51
_diffrn_reflns_theta_max 27.51
_diffrn_standards_decay_% 0.00
_diffrn_standards_interval_count 0
_diffrn_standards_number 3
_exptl_absorpt_coefficient_mu 0.850
_exptl_absorpt_correction_T_max 0.919
_exptl_absorpt_correction_T_min 0.771
_exptl_absorpt_correction_type psi-scan
_exptl_absorpt_process_details '(North, Phillips & Mathews, 1968)'
_exptl_crystal_colour red
_exptl_crystal_density_diffrn 1.427
_exptl_crystal_density_method 'not measured'
_exptl_crystal_description prismatic
_exptl_crystal_F_000 1400.00
_exptl_crystal_size_max 0.40
_exptl_crystal_size_mid 0.15
_exptl_crystal_size_min 0.10
_refine_diff_density_max 0.87
_refine_diff_density_min -1.60
_refine_ls_extinction_method none
_refine_ls_goodness_of_fit_ref 0.946
_refine_ls_hydrogen_treatment refall
_refine_ls_number_parameters 315
_refine_ls_number_reflns 7233
_refine_ls_R_factor_gt 0.0502
_refine_ls_shift/su_max 0.0010
_refine_ls_structure_factor_coef Fsqd
_refine_ls_weighting_details 'w = 1/[\s^2^(Fo^2^)+(0.0499P)^2^+0.0000P] where P=(Fo^2^+2Fc^2^)/3'
_refine_ls_weighting_scheme calc
_refine_ls_wR_factor_ref 0.1539
_reflns_number_gt 2968
_reflns_number_total 7233
_reflns_threshold_expression F^2^>2.0\s(F^2^)
_cod_data_source_file b821179e.txt
_cod_data_source_block '_complex3'
_cod_original_formula_sum 'C24 H43 Cl2 O5 P3 Ru '
_cod_database_code 7001100

loop_
_symmetry_equiv_pos_site_id
_symmetry_equiv_pos_as_xyz
1 +X,+Y,+Z
2 1/2-X,1/2+Y,1/2-Z
3 -X,-Y,-Z
4 1/2+X,1/2-Y,1/2+Z

loop_
_atom_site_label
_atom_site_type_symbol
_atom_site_fract_x
_atom_site_fract_y
_atom_site_fract_z
_atom_site_U_iso_or_equiv
_atom_site_adp_type
_atom_site_occupancy
_atom_site_symmetry_multiplicity
_atom_site_calc_flag
_atom_site_refinement_flags
_atom_site_disorder_assembly
_atom_site_disorder_group
Ru(1) Ru 0.75116(3) 0.23749(3) 0.51586(5) 0.02228(14) Uani 1.00 1 d . . .
Cl(1) Cl 0.98624(12) 0.18375(17) 0.2536(2) 0.0794(8) Uani 1.00 1 d . . .
Cl(2) Cl 1.04451(15) 0.2664(2) 0.4983(4) 0.1530(18) Uani 1.00 1 d . . .
P(1) P 0.69432(9) 0.12016(11) 0.5975(2) 0.0301(4) Uani 1.00 1 d . . .
P(2) P 0.73274(9) 0.21855(11) 0.27664(19) 0.0323(4) Uani 1.00 1 d . . .
P(3) P 0.67890(8) 0.33821(12) 0.5438(2) 0.0300(4) Uani 1.00 1 d . . .
O(1) O 0.8222(2) 0.1463(2) 0.5162(5) 0.0333(11) Uani 1.00 1 d . . .
O(2) O 0.9194(2) 0.3800(4) 0.8103(5) 0.0636(18) Uani 1.00 1 d . . .
O(3) O 0.9251(2) 0.4250(4) 0.5788(6) 0.0657(18) Uani 1.00 1 d . . .
O(4) O 0.8223(2) 0.4537(3) 0.3476(6) 0.0515(14) Uani 1.00 1 d . . .
O(5) O 0.8792(2) 0.3393(3) 0.2995(5) 0.0415(12) Uani 1.00 1 d . . .
C(1) C 0.8599(2) 0.1334(4) 0.6278(7) 0.0269(14) Uani 1.00 1 d . . .
C(2) C 0.9001(3) 0.0629(4) 0.6209(8) 0.0360(17) Uani 1.00 1 d . . .
C(3) C 0.9386(3) 0.0480(4) 0.7401(9) 0.0445(19) Uani 1.00 1 d . . .
C(4) C 0.9397(3) 0.0985(5) 0.8638(9) 0.052(2) Uani 1.00 1 d . . .
C(5) C 0.9017(3) 0.1685(4) 0.8713(8) 0.0388(17) Uani 1.00 1 d . . .
C(6) C 0.8620(2) 0.1872(4) 0.7539(7) 0.0289(15) Uani 1.00 1 d . . .
C(7) C 0.8993(3) 0.0090(4) 0.4855(8) 0.049(2) Uani 1.00 1 d . . .
C(8) C 0.8248(2) 0.2678(4) 0.7549(6) 0.0270(13) Uani 1.00 1 d . . .
C(9) C 0.8464(2) 0.3310(4) 0.6404(7) 0.0253(14) Uani 1.00 1 d . . .
C(10) C 0.8192(2) 0.3301(4) 0.5048(7) 0.0250(15) Uani 1.00 1 d . . .
C(11) C 0.8998(3) 0.3829(4) 0.6794(8) 0.0379(17) Uani 1.00 1 d . . .
C(12) C 0.9781(8) 0.4734(12) 0.615(2) 0.073(5) Uiso 0.50 1 d P . .
C(13) C 0.8396(3) 0.3839(4) 0.3829(7) 0.0327(16) Uani 1.00 1 d . . .
C(14) C 0.9045(3) 0.3854(5) 0.1780(8) 0.058(2) Uani 1.00 1 d . . .
C(15) C 0.7036(3) 0.1103(5) 0.7977(7) 0.048(2) Uani 1.00 1 d . . .
C(16) C 0.7202(3) 0.0156(4) 0.5369(8) 0.0454(19) Uani 1.00 1 d . . .
C(17) C 0.6125(3) 0.1084(5) 0.5807(9) 0.054(2) Uani 1.00 1 d . . .
C(18) C 0.7922(3) 0.1578(5) 0.1953(7) 0.048(2) Uani 1.00 1 d . . .
C(19) C 0.6662(3) 0.1599(5) 0.2173(8) 0.048(2) Uani 1.00 1 d . . .
C(20) C 0.7268(3) 0.3116(4) 0.1567(8) 0.051(2) Uani 1.00 1 d . . .
C(21) C 0.6605(3) 0.3513(5) 0.7384(8) 0.054(2) Uani 1.00 1 d . . .
C(22) C 0.6037(3) 0.3301(5) 0.4591(9) 0.055(2) Uani 1.00 1 d . . .
C(23) C 0.6955(4) 0.4484(4) 0.4941(10) 0.064(2) Uani 1.00 1 d . . .
C(24) C 0.9805(3) 0.2170(6) 0.4366(9) 0.066(2) Uani 1.00 1 d . . .
C(25) C 0.9819(7) 0.4043(10) 0.8385(18) 0.055(4) Uiso 0.50 1 d P . .
H(1) H 0.9653 0.0007 0.7360 0.053 Uiso 1.00 1 c R . .
H(2) H 0.9663 0.0857 0.9439 0.062 Uiso 1.00 1 c R . .
H(3) H 0.9026 0.2039 0.9566 0.047 Uiso 1.00 1 c R . .
H(4) H 0.8712 -0.0385 0.4977 0.058 Uiso 1.00 1 c R . .
H(5) H 0.9397 -0.0137 0.4692 0.058 Uiso 1.00 1 c R . .
H(6) H 0.8867 0.0437 0.4003 0.058 Uiso 1.00 1 c R . .
H(7) H 0.8275 0.2944 0.8541 0.032 Uiso 1.00 1 c R . .
H(8) H 0.7822 0.2534 0.7339 0.032 Uiso 1.00 1 c R . .
H(9) H 0.9667 0.5311 0.6459 0.087 Uiso 0.50 1 c R . .
H(10) H 1.0035 0.4771 0.5277 0.087 Uiso 0.50 1 c R . .
H(11) H 1.0005 0.4451 0.6954 0.087 Uiso 0.50 1 c R . .
H(12) H 0.8789 0.3778 0.0896 0.069 Uiso 1.00 1 c R . .
H(13) H 0.9448 0.3634 0.1589 0.069 Uiso 1.00 1 c R . .
H(14) H 0.9070 0.4463 0.2028 0.069 Uiso 1.00 1 c R . .
H(15) H 0.7378 0.0729 0.8207 0.058 Uiso 1.00 1 c R . .
H(16) H 0.6670 0.0857 0.8391 0.058 Uiso 1.00 1 c R . .
H(17) H 0.7108 0.1669 0.8409 0.058 Uiso 1.00 1 c R . .
H(18) H 0.7007 0.0011 0.4422 0.054 Uiso 1.00 1 c R . .
H(19) H 0.7101 -0.0275 0.6109 0.054 Uiso 1.00 1 c R . .
H(20) H 0.7639 0.0170 0.5250 0.054 Uiso 1.00 1 c R . .
H(21) H 0.5937 0.1325 0.6684 0.065 Uiso 1.00 1 c R . .
H(22) H 0.6022 0.0476 0.5723 0.065 Uiso 1.00 1 c R . .
H(23) H 0.5978 0.1388 0.4924 0.065 Uiso 1.00 1 c R . .
H(24) H 0.8233 0.1969 0.1605 0.058 Uiso 1.00 1 c R . .
H(25) H 0.7761 0.1246 0.1117 0.058 Uiso 1.00 1 c R . .
H(26) H 0.8096 0.1189 0.2693 0.058 Uiso 1.00 1 c R . .
H(27) H 0.6759 0.0989 0.2095 0.058 Uiso 1.00 1 c R . .
H(28) H 0.6523 0.1812 0.1207 0.058 Uiso 1.00 1 c R . .
H(29) H 0.6345 0.1678 0.2896 0.058 Uiso 1.00 1 c R . .
H(30) H 0.6850 0.3309 0.1515 0.061 Uiso 1.00 1 c R . .
H(31) H 0.7400 0.2964 0.0575 0.061 Uiso 1.00 1 c R . .
H(32) H 0.7522 0.3576 0.1965 0.061 Uiso 1.00 1 c R . .
H(33) H 0.6281 0.3118 0.7635 0.064 Uiso 1.00 1 c R . .
H(34) H 0.6475 0.4102 0.7559 0.064 Uiso 1.00 1 c R . .
H(35) H 0.6961 0.3387 0.8001 0.064 Uiso 1.00 1 c R . .
H(36) H 0.6038 0.3563 0.3607 0.066 Uiso 1.00 1 c R . .
H(37) H 0.5748 0.3600 0.5210 0.066 Uiso 1.00 1 c R . .
H(38) H 0.5924 0.2697 0.4503 0.066 Uiso 1.00 1 c R . .
H(39) H 0.7123 0.4785 0.5804 0.077 Uiso 1.00 1 c R . .
H(40) H 0.6585 0.4769 0.4606 0.077 Uiso 1.00 1 c R . .
H(41) H 0.7247 0.4491 0.4144 0.077 Uiso 1.00 1 c R . .
H(42) H 0.9463 0.2570 0.4448 0.079 Uiso 1.00 1 c R . .
H(43) H 0.9724 0.1668 0.4998 0.079 Uiso 1.00 1 c R . .
H(44) H 1.0076 0.3538 0.8297 0.066 Uiso 0.50 1 c R . .
H(45) H 0.9861 0.4280 0.9385 0.066 Uiso 0.50 1 c R . .
H(46) H 0.9939 0.4474 0.7662 0.066 Uiso 0.50 1 c R . .

loop_
_atom_site_aniso_label
_atom_site_aniso_U_11
_atom_site_aniso_U_22
_atom_site_aniso_U_33
_atom_site_aniso_U_12
_atom_site_aniso_U_13
_atom_site_aniso_U_23
Ru(1) 0.0279(2) 0.0182(2) 0.0207(2) 0.0004(2) -0.00029(19) -0.0004(2)
Cl(1) 0.082(2) 0.0833(19) 0.0729(17) 0.0315(15) 0.0031(14) -0.0147(14)
Cl(2) 0.081(2) 0.207(4) 0.172(3) -0.039(2) 0.012(2) -0.113(3)
P(1) 0.0357(10) 0.0245(9) 0.0299(9) -0.0062(8) -0.0026(8) 0.0026(7)
P(2) 0.0444(11) 0.0289(10) 0.0236(9) 0.0021(8) -0.0021(8) -0.0011(7)
P(3) 0.0285(10) 0.0264(10) 0.0349(10) 0.0045(8) -0.0016(8) -0.0008(8)
O(1) 0.035(2) 0.026(2) 0.039(2) 0.008(2) -0.000(2) 0.003(2)
O(2) 0.054(3) 0.101(5) 0.035(3) -0.043(3) -0.008(2) -0.002(3)
O(3) 0.055(4) 0.087(4) 0.055(3) -0.045(3) 0.005(3) 0.001(3)
O(4) 0.052(3) 0.033(2) 0.070(3) 0.010(2) 0.012(2) 0.021(2)
O(5) 0.048(3) 0.043(3) 0.034(2) 0.004(2) 0.013(2) 0.012(2)
C(1) 0.018(3) 0.026(3) 0.036(3) -0.001(2) 0.013(2) 0.001(3)
C(2) 0.028(4) 0.026(3) 0.054(4) 0.000(3) 0.008(3) 0.007(3)
C(3) 0.029(4) 0.032(4) 0.072(5) 0.001(3) 0.003(3) 0.010(4)
C(4) 0.037(4) 0.051(5) 0.066(6) -0.007(4) -0.017(4) 0.010(4)
C(5) 0.032(4) 0.045(4) 0.039(4) -0.001(3) 0.001(3) 0.005(3)
C(6) 0.022(3) 0.034(4) 0.030(3) 0.002(2) 0.001(2) 0.008(2)
C(7) 0.045(5) 0.034(4) 0.067(5) 0.013(3) 0.015(4) -0.004(3)
C(8) 0.025(3) 0.028(3) 0.028(3) -0.009(3) -0.002(2) -0.005(3)
C(9) 0.020(3) 0.029(3) 0.027(3) -0.002(2) 0.007(2) -0.002(2)
C(10) 0.023(3) 0.022(3) 0.030(3) 0.007(2) 0.005(2) -0.004(2)
C(11) 0.036(4) 0.032(4) 0.046(4) -0.004(3) 0.011(3) -0.000(3)
C(13) 0.035(4) 0.033(4) 0.030(3) 0.001(3) 0.001(3) 0.004(3)
C(14) 0.058(5) 0.068(6) 0.048(5) 0.005(4) 0.017(4) 0.026(4)
C(15) 0.063(5) 0.045(4) 0.037(4) -0.007(4) -0.003(3) 0.017(3)
C(16) 0.055(5) 0.024(3) 0.057(5) -0.006(3) 0.004(4) 0.001(3)
C(17) 0.052(5) 0.045(4) 0.064(5) -0.016(4) -0.004(4) 0.011(4)
C(18) 0.066(5) 0.053(5) 0.027(3) 0.015(4) 0.002(3) -0.007(3)
C(19) 0.052(5) 0.049(4) 0.043(4) -0.005(4) -0.001(3) -0.009(3)
C(20) 0.074(6) 0.048(4) 0.031(4) 0.000(4) -0.011(3) 0.009(3)
C(21) 0.047(5) 0.061(5) 0.053(5) 0.012(4) 0.010(4) -0.015(4)
C(22) 0.048(5) 0.057(5) 0.060(5) 0.018(4) -0.011(4) -0.001(4)
C(23) 0.061(6) 0.019(4) 0.112(8) 0.015(3) 0.019(5) 0.010(4)
C(24) 0.044(5) 0.086(7) 0.068(6) 0.013(4) 0.009(4) 0.016(5)

loop_
_atom_type_symbol
_atom_type_description
_atom_type_scat_dispersion_real
_atom_type_scat_dispersion_imag
_atom_type_scat_source
Ru Ru -1.259 0.836
;
International Tables for Crystallography
(1992, Vol. C, Tables 4.2.6.8 and 6.1.1.4)
;
Cl Cl 0.148 0.159
;
International Tables for Crystallography
(1992, Vol. C, Tables 4.2.6.8 and 6.1.1.4)
;
P P 0.102 0.094
;
International Tables for Crystallography
(1992, Vol. C, Tables 4.2.6.8 and 6.1.1.4)
;
O O 0.011 0.006
;
International Tables for Crystallography
(1992, Vol. C, Tables 4.2.6.8 and 6.1.1.4)
;
C C 0.003 0.002
;
International Tables for Crystallography
(1992, Vol. C, Tables 4.2.6.8 and 6.1.1.4)
;
H H 0.000 0.000
;
International Tables for Crystallography
(1992, Vol. C, Table 6.1.1.4)
;

loop_
_geom_angle_atom_site_label_1
_geom_angle_atom_site_label_2
_geom_angle_atom_site_label_3
_geom_angle
_geom_angle_publ_flag
_geom_angle_site_symmetry_1
_geom_angle_site_symmetry_2
_geom_angle_site_symmetry_3
P(1) Ru(1) P(2) 96.43(6) yes . . .
P(1) Ru(1) P(3) 96.82(7) yes . . .
P(1) Ru(1) O(1) 83.22(12) yes . . .
P(1) Ru(1) C(10) 160.85(18) yes . . .
P(2) Ru(1) P(3) 94.78(7) yes . . .
P(2) Ru(1) O(1) 92.02(13) yes . . .
P(2) Ru(1) C(10) 99.54(18) yes . . .
P(3) Ru(1) O(1) 173.14(13) yes . . .
P(3) Ru(1) C(10) 92.33(18) yes . . .
O(1) Ru(1) C(10) 85.7(2) yes . . .
Ru(1) P(1) C(15) 109.0(2) yes . . .
Ru(1) P(1) C(16) 115.4(2) yes . . .
Ru(1) P(1) C(17) 126.2(2) yes . . .
C(15) P(1) C(16) 101.1(3) yes . . .
C(15) P(1) C(17) 99.6(3) yes . . .
C(16) P(1) C(17) 101.8(3) yes . . .
Ru(1) P(2) C(18) 110.3(2) yes . . .
Ru(1) P(2) C(19) 119.4(2) yes . . .
Ru(1) P(2) C(20) 119.1(2) yes . . .
C(18) P(2) C(19) 102.5(3) yes . . .
C(18) P(2) C(20) 102.9(3) yes . . .
C(19) P(2) C(20) 100.3(3) yes . . .
Ru(1) P(3) C(21) 110.9(2) yes . . .
Ru(1) P(3) C(22) 123.3(2) yes . . .
Ru(1) P(3) C(23) 118.8(2) yes . . .
C(21) P(3) C(22) 101.0(3) yes . . .
C(21) P(3) C(23) 100.6(4) yes . . .
C(22) P(3) C(23) 98.6(3) yes . . .
Ru(1) O(1) C(1) 124.5(4) yes . . .
C(11) O(2) C(25) 117.9(8) yes . . .
C(11) O(3) C(12) 119.2(9) yes . . .
C(13) O(5) C(14) 115.8(5) yes . . .
O(1) C(1) C(2) 118.5(5) yes . . .
O(1) C(1) C(6) 122.4(5) yes . . .
C(2) C(1) C(6) 119.0(6) yes . . .
C(1) C(2) C(3) 118.4(6) yes . . .
C(1) C(2) C(7) 118.6(6) yes . . .
C(3) C(2) C(7) 123.0(6) yes . . .
C(2) C(3) C(4) 122.8(7) yes . . .
C(3) C(4) C(5) 119.6(7) yes . . .
C(4) C(5) C(6) 120.3(6) yes . . .
C(1) C(6) C(5) 119.9(6) yes . . .
C(1) C(6) C(8) 119.4(5) yes . . .
C(5) C(6) C(8) 120.6(5) yes . . .
C(6) C(8) C(9) 111.0(5) yes . . .
C(8) C(9) C(10) 118.0(5) yes . . .
C(8) C(9) C(11) 117.3(5) yes . . .
C(10) C(9) C(11) 124.4(6) yes . . .
Ru(1) C(10) C(9) 105.9(4) yes . . .
Ru(1) C(10) C(13) 131.7(4) yes . . .
C(9) C(10) C(13) 122.4(5) yes . . .
O(2) C(11) O(3) 123.1(6) yes . . .
O(2) C(11) C(9) 118.0(6) yes . . .
O(3) C(11) C(9) 118.8(6) yes . . .
O(4) C(13) O(5) 121.7(6) yes . . .
O(4) C(13) C(10) 128.3(6) yes . . .
O(5) C(13) C(10) 109.7(5) yes . . .
Cl(1) C(24) Cl(2) 111.8(5) yes . . .
C(2) C(3) H(1) 118.6 no . . .
C(4) C(3) H(1) 118.6 no . . .
C(3) C(4) H(2) 120.2 no . . .
C(5) C(4) H(2) 120.2 no . . .
C(4) C(5) H(3) 119.9 no . . .
C(6) C(5) H(3) 119.9 no . . .
C(2) C(7) H(4) 109.5 no . . .
C(2) C(7) H(5) 109.5 no . . .
C(2) C(7) H(6) 109.5 no . . .
H(4) C(7) H(5) 109.5 no . . .
H(4) C(7) H(6) 109.5 no . . .
H(5) C(7) H(6) 109.5 no . . .
C(6) C(8) H(7) 109.4 no . . .
C(6) C(8) H(8) 109.4 no . . .
C(9) C(8) H(7) 109.4 no . . .
C(9) C(8) H(8) 109.4 no . . .
H(7) C(8) H(8) 108.0 no . . .
O(3) C(12) H(9) 109.5 no . . .
O(3) C(12) H(10) 109.5 no . . .
O(3) C(12) H(11) 109.5 no . . .
H(9) C(12) H(10) 109.5 no . . .
H(9) C(12) H(11) 109.5 no . . .
H(10) C(12) H(11) 109.5 no . . .
O(5) C(14) H(12) 109.5 no . . .
O(5) C(14) H(13) 109.5 no . . .
O(5) C(14) H(14) 109.5 no . . .
H(12) C(14) H(13) 109.5 no . . .
H(12) C(14) H(14) 109.5 no . . .
H(13) C(14) H(14) 109.5 no . . .
P(1) C(15) H(15) 109.5 no . . .
P(1) C(15) H(16) 109.5 no . . .
P(1) C(15) H(17) 109.5 no . . .
H(15) C(15) H(16) 109.5 no . . .
H(15) C(15) H(17) 109.5 no . . .
H(16) C(15) H(17) 109.5 no . . .
P(1) C(16) H(18) 109.5 no . . .
P(1) C(16) H(19) 109.5 no . . .
P(1) C(16) H(20) 109.5 no . . .
H(18) C(16) H(19) 109.5 no . . .
H(18) C(16) H(20) 109.5 no . . .
H(19) C(16) H(20) 109.5 no . . .
P(1) C(17) H(21) 109.5 no . . .
P(1) C(17) H(22) 109.5 no . . .
P(1) C(17) H(23) 109.5 no . . .
H(21) C(17) H(22) 109.5 no . . .
H(21) C(17) H(23) 109.5 no . . .
H(22) C(17) H(23) 109.5 no . . .
P(2) C(18) H(24) 109.5 no . . .
P(2) C(18) H(25) 109.5 no . . .
P(2) C(18) H(26) 109.5 no . . .
H(24) C(18) H(25) 109.5 no . . .
H(24) C(18) H(26) 109.5 no . . .
H(25) C(18) H(26) 109.5 no . . .
P(2) C(19) H(27) 109.5 no . . .
P(2) C(19) H(28) 109.5 no . . .
P(2) C(19) H(29) 109.5 no . . .
H(27) C(19) H(28) 109.5 no . . .
H(27) C(19) H(29) 109.5 no . . .
H(28) C(19) H(29) 109.5 no . . .
P(2) C(20) H(30) 109.5 no . . .
P(2) C(20) H(31) 109.5 no . . .
P(2) C(20) H(32) 109.5 no . . .
H(30) C(20) H(31) 109.5 no . . .
H(30) C(20) H(32) 109.5 no . . .
H(31) C(20) H(32) 109.5 no . . .
P(3) C(21) H(33) 109.5 no . . .
P(3) C(21) H(34) 109.5 no . . .
P(3) C(21) H(35) 109.5 no . . .
H(33) C(21) H(34) 109.5 no . . .
H(33) C(21) H(35) 109.5 no . . .
H(34) C(21) H(35) 109.5 no . . .
P(3) C(22) H(36) 109.5 no . . .
P(3) C(22) H(37) 109.5 no . . .
P(3) C(22) H(38) 109.5 no . . .
H(36) C(22) H(37) 109.5 no . . .
H(36) C(22) H(38) 109.5 no . . .
H(37) C(22) H(38) 109.5 no . . .
P(3) C(23) H(39) 109.5 no . . .
P(3) C(23) H(40) 109.5 no . . .
P(3) C(23) H(41) 109.5 no . . .
H(39) C(23) H(40) 109.5 no . . .
H(39) C(23) H(41) 109.5 no . . .
H(40) C(23) H(41) 109.5 no . . .
Cl(1) C(24) H(42) 109.3 no . . .
Cl(1) C(24) H(43) 109.3 no . . .
Cl(2) C(24) H(42) 109.3 no . . .
Cl(2) C(24) H(43) 109.3 no . . .
H(42) C(24) H(43) 107.9 no . . .
O(2) C(25) H(44) 109.5 no . . .
O(2) C(25) H(45) 109.5 no . . .
O(2) C(25) H(46) 109.5 no . . .
H(44) C(25) H(45) 109.5 no . . .
H(44) C(25) H(46) 109.5 no . . .
H(45) C(25) H(46) 109.5 no . . .
C(12) H(11) H(46) 125.2 no . . .
C(25) H(46) H(11) 132.6 no . . .

loop_
_geom_bond_atom_site_label_1
_geom_bond_atom_site_label_2
_geom_bond_distance
_geom_bond_publ_flag
_geom_bond_site_symmetry_1
_geom_bond_site_symmetry_2
Ru(1) P(1) 2.3549(18) yes . .
Ru(1) P(2) 2.2152(17) yes . .
Ru(1) P(3) 2.2685(19) yes . .
Ru(1) O(1) 2.128(4) yes . .
Ru(1) C(10) 2.098(6) yes . .
Cl(1) C(24) 1.742(9) yes . .
Cl(2) C(24) 1.705(9) yes . .
P(1) C(15) 1.827(7) yes . .
P(1) C(16) 1.821(6) yes . .
P(1) C(17) 1.834(7) yes . .
P(2) C(18) 1.798(8) yes . .
P(2) C(19) 1.815(7) yes . .
P(2) C(20) 1.818(7) yes . .
P(3) C(21) 1.827(7) yes . .
P(3) C(22) 1.832(7) yes . .
P(3) C(23) 1.820(7) yes . .
O(1) C(1) 1.318(8) yes . .
O(2) C(11) 1.256(9) yes . .
O(2) C(25) 1.459(17) yes . .
O(3) C(11) 1.264(9) yes . .
O(3) C(12) 1.435(19) yes . .
O(4) C(13) 1.198(8) yes . .
O(5) C(13) 1.363(8) yes . .
O(5) C(14) 1.437(9) yes . .
C(1) C(2) 1.421(9) yes . .
C(1) C(6) 1.417(9) yes . .
C(2) C(3) 1.384(10) yes . .
C(2) C(7) 1.486(10) yes . .
C(3) C(4) 1.370(11) yes . .
C(4) C(5) 1.384(10) yes . .
C(5) C(6) 1.400(9) yes . .
C(6) C(8) 1.509(9) yes . .
C(8) C(9) 1.515(8) yes . .
C(9) C(10) 1.358(9) yes . .
C(9) C(11) 1.477(9) yes . .
C(10) C(13) 1.466(9) yes . .
C(3) H(1) 0.950 no . .
C(4) H(2) 0.950 no . .
C(5) H(3) 0.950 no . .
C(7) H(4) 0.980 no . .
C(7) H(5) 0.980 no . .
C(7) H(6) 0.980 no . .
C(8) H(7) 0.990 no . .
C(8) H(8) 0.990 no . .
C(12) H(9) 0.980 no . .
C(12) H(10) 0.980 no . .
C(12) H(11) 0.980 no . .
C(14) H(12) 0.980 no . .
C(14) H(13) 0.980 no . .
C(14) H(14) 0.980 no . .
C(15) H(15) 0.980 no . .
C(15) H(16) 0.980 no . .
C(15) H(17) 0.980 no . .
C(16) H(18) 0.980 no . .
C(16) H(19) 0.980 no . .
C(16) H(20) 0.980 no . .
C(17) H(21) 0.980 no . .
C(17) H(22) 0.980 no . .
C(17) H(23) 0.980 no . .
C(18) H(24) 0.980 no . .
C(18) H(25) 0.980 no . .
C(18) H(26) 0.980 no . .
C(19) H(27) 0.980 no . .
C(19) H(28) 0.980 no . .
C(19) H(29) 0.980 no . .
C(20) H(30) 0.980 no . .
C(20) H(31) 0.980 no . .
C(20) H(32) 0.980 no . .
C(21) H(33) 0.980 no . .
C(21) H(34) 0.980 no . .
C(21) H(35) 0.980 no . .
C(22) H(36) 0.980 no . .
C(22) H(37) 0.980 no . .
C(22) H(38) 0.980 no . .
C(23) H(39) 0.980 no . .
C(23) H(40) 0.980 no . .
C(23) H(41) 0.980 no . .
C(24) H(42) 0.990 no . .
C(24) H(43) 0.990 no . .
C(25) H(44) 0.980 no . .
C(25) H(45) 0.980 no . .
C(25) H(46) 0.980 no . .
H(11) H(46) 0.662 no . .

loop_
_geom_contact_atom_site_label_1
_geom_contact_atom_site_label_2
_geom_contact_distance
_geom_contact_publ_flag
_geom_contact_site_symmetry_1
_geom_contact_site_symmetry_2
Cl(1) O(5) 3.436(5) ? . .
Cl(2) C(19) 3.519(8) ? . 4_555
O(2) C(14) 3.351(9) ? . 1_556
O(3) C(12) 3.222(19) ? . 3_766
O(4) C(19) 3.287(9) ? . 2_655
O(5) Cl(1) 3.436(5) ? . .
O(5) C(24) 3.190(10) ? . .
C(1) C(24) 3.477(11) ? . .
C(2) C(24) 3.451(11) ? . .
C(12) O(3) 3.222(19) ? . 3_766
C(12) C(12) 2.46(2) ? . 3_766
C(14) O(2) 3.351(9) ? . 1_554
C(14) C(25) 3.564(18) ? . 1_554
C(19) Cl(2) 3.519(8) ? . 4_454
C(19) O(4) 3.287(9) ? . 2_645
C(24) O(5) 3.190(10) ? . .
C(24) C(1) 3.477(11) ? . .
C(24) C(2) 3.451(11) ? . .
C(25) C(14) 3.564(18) ? . 1_556
Cl(1) H(1) 3.079 ? . 3_756
Cl(1) H(2) 3.217 ? . 1_554
Cl(1) H(3) 3.255 ? . 1_554
Cl(1) H(6) 3.403 ? . .
Cl(1) H(13) 3.072 ? . .
Cl(1) H(33) 3.158 ? . 4_554
Cl(1) H(37) 2.991 ? . 4_554
Cl(2) H(9) 3.430 ? . 3_766
Cl(2) H(10) 3.429 ? . .
Cl(2) H(11) 3.465 ? . .
Cl(2) H(21) 3.568 ? . 4_554
Cl(2) H(28) 2.749 ? . 4_555
Cl(2) H(29) 3.437 ? . 4_555
Cl(2) H(33) 3.102 ? . 4_554
Cl(2) H(44) 3.409 ? . .
O(1) H(42) 3.334 ? . .
O(1) H(43) 3.367 ? . .
O(2) H(12) 2.700 ? . 1_556
O(2) H(13) 3.204 ? . 1_556
O(2) H(19) 3.315 ? . 2_656
O(2) H(22) 2.871 ? . 2_656
O(3) H(9) 3.256 ? . 3_766
O(3) H(10) 2.420 ? . 3_766
O(3) H(16) 3.336 ? . 2_656
O(3) H(42) 2.934 ? . .
O(4) H(16) 3.510 ? . 2_656
O(4) H(18) 2.764 ? . 2_655
O(4) H(25) 3.479 ? . 2_655
O(4) H(27) 2.328 ? . 2_655
O(5) H(42) 2.353 ? . .
C(1) H(42) 3.208 ? . .
C(1) H(43) 2.828 ? . .
C(2) H(34) 2.846 ? . 2_646
C(2) H(42) 3.587 ? . .
C(2) H(43) 2.550 ? . .
C(3) H(5) 3.379 ? . 3_756
C(3) H(34) 2.883 ? . 2_646
C(3) H(43) 2.968 ? . .
C(4) H(37) 3.366 ? . 4_555
C(4) H(40) 3.324 ? . 2_646
C(4) H(43) 3.551 ? . .
C(5) H(24) 3.204 ? . 1_556
C(6) H(42) 3.568 ? . .
C(6) H(43) 3.412 ? . .
C(7) H(5) 3.599 ? . 3_756
C(7) H(30) 3.566 ? . 2_645
C(7) H(34) 3.007 ? . 2_646
C(7) H(43) 2.956 ? . .
C(8) H(19) 3.513 ? . 2_656
C(8) H(31) 3.385 ? . 1_556
C(9) H(19) 3.412 ? . 2_656
C(9) H(42) 3.094 ? . .
C(10) H(42) 3.109 ? . .
C(11) H(16) 3.504 ? . 2_656
C(11) H(19) 3.424 ? . 2_656
C(11) H(22) 3.418 ? . 2_656
C(11) H(42) 3.087 ? . .
C(12) H(9) 2.681 ? . 3_766
C(12) H(10) 1.564 ? . 3_766
C(12) H(11) 3.127 ? . 3_766
C(12) H(14) 3.268 ? . 3_766
C(12) H(21) 3.565 ? . 2_656
C(12) H(22) 3.572 ? . 2_656
C(13) H(18) 3.565 ? . 2_655
C(13) H(27) 3.479 ? . 2_655
C(13) H(42) 3.136 ? . .
C(14) H(3) 3.472 ? . 1_554
C(14) H(9) 3.506 ? . 3_766
C(14) H(11) 3.567 ? . 3_766
C(14) H(18) 3.137 ? . 2_655
C(14) H(22) 3.401 ? . 2_655
C(14) H(42) 3.260 ? . .
C(14) H(45) 2.932 ? . 1_554
C(14) H(46) 3.488 ? . 3_766
C(15) H(25) 3.247 ? . 1_556
C(15) H(28) 3.347 ? . 1_556
C(15) H(39) 2.981 ? . 2_646
C(16) H(12) 3.275 ? . 2_645
C(16) H(32) 3.314 ? . 2_645
C(17) H(9) 3.295 ? . 2_646
C(17) H(44) 3.279 ? . 4_454
C(17) H(45) 3.576 ? . 2_646
C(17) H(45) 3.124 ? . 4_454
C(18) H(3) 3.380 ? . 1_554
C(18) H(40) 3.353 ? . 2_645
C(18) H(41) 3.428 ? . 2_645
C(19) H(17) 3.568 ? . 1_554
C(20) H(4) 3.475 ? . 2_655
C(20) H(7) 3.582 ? . 1_554
C(20) H(18) 3.497 ? . 2_655
C(20) H(35) 3.313 ? . 1_554
C(21) H(4) 3.039 ? . 2_656
C(21) H(31) 3.465 ? . 1_556
C(22) H(2) 3.331 ? . 4_454
C(23) H(15) 2.949 ? . 2_656
C(23) H(25) 2.987 ? . 2_655
C(23) H(26) 3.575 ? . 2_655
C(24) H(6) 3.433 ? . .
C(24) H(13) 3.479 ? . .
C(25) H(12) 3.286 ? . 1_556
C(25) H(13) 3.097 ? . 1_556
C(25) H(14) 3.428 ? . 3_766
C(25) H(22) 3.039 ? . 2_656
C(25) H(22) 3.464 ? . 4_555
C(25) H(23) 2.986 ? . 4_555
C(25) H(45) 3.376 ? . 3_767
H(1) Cl(1) 3.079 ? . 3_756
H(1) H(2) 3.515 ? . 3_757
H(1) H(5) 2.848 ? . 3_756
H(1) H(34) 2.885 ? . 2_646
H(1) H(37) 3.248 ? . 2_646
H(1) H(43) 3.368 ? . .
H(2) Cl(1) 3.217 ? . 1_556
H(2) C(22) 3.331 ? . 4_555
H(2) H(1) 3.515 ? . 3_757
H(2) H(2) 3.223 ? . 3_757
H(2) H(36) 3.294 ? . 4_555
H(2) H(37) 2.641 ? . 4_555
H(2) H(40) 3.384 ? . 2_646
H(3) Cl(1) 3.255 ? . 1_556
H(3) C(14) 3.472 ? . 1_556
H(3) C(18) 3.380 ? . 1_556
H(3) H(12) 3.023 ? . 1_556
H(3) H(13) 3.221 ? . 1_556
H(3) H(24) 2.580 ? . 1_556
H(3) H(25) 3.405 ? . 1_556
H(4) C(20) 3.475 ? . 2_645
H(4) C(21) 3.039 ? . 2_646
H(4) H(30) 2.735 ? . 2_645
H(4) H(33) 3.184 ? . 2_646
H(4) H(34) 2.413 ? . 2_646
H(4) H(35) 3.062 ? . 2_646
H(5) C(3) 3.379 ? . 3_756
H(5) C(7) 3.599 ? . 3_756
H(5) H(1) 2.848 ? . 3_756
H(5) H(5) 2.764 ? . 3_756
H(5) H(34) 3.400 ? . 2_646
H(5) H(43) 2.926 ? . .
H(5) H(43) 3.100 ? . 3_756
H(6) Cl(1) 3.403 ? . .
H(6) C(24) 3.433 ? . .
H(6) H(40) 3.554 ? . 2_645
H(6) H(43) 2.844 ? . .
H(7) C(20) 3.582 ? . 1_556
H(7) H(12) 2.731 ? . 1_556
H(7) H(19) 2.924 ? . 2_656
H(7) H(24) 3.166 ? . 1_556
H(7) H(31) 2.704 ? . 1_556
H(8) H(31) 3.164 ? . 1_556
H(9) Cl(2) 3.430 ? . 3_766
H(9) O(3) 3.256 ? . 3_766
H(9) C(12) 2.681 ? . 3_766
H(9) C(14) 3.506 ? . 3_766
H(9) C(17) 3.295 ? . 2_656
H(9) H(9) 3.204 ? . 3_766
H(9) H(10) 1.722 ? . 3_766
H(9) H(11) 3.208 ? . 3_766
H(9) H(13) 3.096 ? . 3_766
H(9) H(14) 3.125 ? . 3_766
H(9) H(16) 3.103 ? . 2_656
H(9) H(21) 2.689 ? . 2_656
H(9) H(22) 3.013 ? . 2_656
H(10) Cl(2) 3.429 ? . .
H(10) O(3) 2.420 ? . 3_766
H(10) C(12) 1.564 ? . 3_766
H(10) H(9) 1.722 ? . 3_766
H(10) H(10) 0.885 ? . 3_766
H(10) H(11) 2.356 ? . 3_766
H(10) H(14) 3.341 ? . 3_766
H(10) H(46) 2.911 ? . 3_766
H(11) Cl(2) 3.465 ? . .
H(11) C(12) 3.127 ? . 3_766
H(11) C(14) 3.567 ? . 3_766
H(11) H(9) 3.208 ? . 3_766
H(11) H(10) 2.356 ? . 3_766
H(11) H(13) 3.482 ? . 3_766
H(11) H(14) 2.812 ? . 3_766
H(11) H(22) 3.521 ? . 2_656
H(11) H(29) 3.556 ? . 4_555
H(12) O(2) 2.700 ? . 1_554
H(12) C(16) 3.275 ? . 2_655
H(12) C(25) 3.286 ? . 1_554
H(12) H(3) 3.023 ? . 1_554
H(12) H(7) 2.731 ? . 1_554
H(12) H(18) 2.630 ? . 2_655
H(12) H(19) 3.044 ? . 2_655
H(12) H(22) 3.064 ? . 2_655
H(12) H(45) 2.883 ? . 1_554
H(13) Cl(1) 3.072 ? . .
H(13) O(2) 3.204 ? . 1_554
H(13) C(24) 3.479 ? . .
H(13) C(25) 3.097 ? . 1_554
H(13) H(3) 3.221 ? . 1_554
H(13) H(9) 3.096 ? . 3_766
H(13) H(11) 3.482 ? . 3_766
H(13) H(21) 3.316 ? . 4_554
H(13) H(42) 3.074 ? . .
H(13) H(44) 3.319 ? . 1_554
H(13) H(45) 2.432 ? . 1_554
H(13) H(46) 3.321 ? . 3_766
H(14) C(12) 3.268 ? . 3_766
H(14) C(25) 3.428 ? . 3_766
H(14) H(9) 3.125 ? . 3_766
H(14) H(10) 3.341 ? . 3_766
H(14) H(11) 2.812 ? . 3_766
H(14) H(18) 2.842 ? . 2_655
H(14) H(22) 2.953 ? . 2_655
H(14) H(23) 3.488 ? . 2_655
H(14) H(27) 3.126 ? . 2_655
H(14) H(29) 3.584 ? . 2_655
H(14) H(45) 3.012 ? . 1_554
H(14) H(45) 3.359 ? . 3_766
H(14) H(46) 2.773 ? . 3_766
H(15) C(23) 2.949 ? . 2_646
H(15) H(25) 2.867 ? . 1_556
H(15) H(39) 2.042 ? . 2_646
H(15) H(40) 3.364 ? . 2_646
H(15) H(41) 3.179 ? . 2_646
H(16) O(3) 3.336 ? . 2_646
H(16) O(4) 3.510 ? . 2_646
H(16) C(11) 3.504 ? . 2_646
H(16) H(9) 3.103 ? . 2_646
H(16) H(25) 3.481 ? . 1_556
H(16) H(27) 3.361 ? . 1_556
H(16) H(28) 2.978 ? . 1_556
H(16) H(39) 3.237 ? . 2_646
H(17) C(19) 3.568 ? . 1_556
H(17) H(25) 2.900 ? . 1_556
H(17) H(28) 2.878 ? . 1_556
H(17) H(31) 2.882 ? . 1_556
H(17) H(39) 3.473 ? . 2_646
H(18) O(4) 2.764 ? . 2_645
H(18) C(13) 3.565 ? . 2_645
H(18) C(14) 3.137 ? . 2_645
H(18) C(20) 3.497 ? . 2_645
H(18) H(12) 2.630 ? . 2_645
H(18) H(14) 2.842 ? . 2_645
H(18) H(31) 3.461 ? . 2_645
H(18) H(32) 2.784 ? . 2_645
H(19) O(2) 3.315 ? . 2_646
H(19) C(8) 3.513 ? . 2_646
H(19) C(9) 3.412 ? . 2_646
H(19) C(11) 3.424 ? . 2_646
H(19) H(7) 2.924 ? . 2_646
H(19) H(12) 3.044 ? . 2_645
H(19) H(31) 3.346 ? . 2_645
H(19) H(32) 3.428 ? . 2_645
H(19) H(34) 3.507 ? . 2_646
H(19) H(35) 3.052 ? . 2_646
H(19) H(39) 3.257 ? . 2_646
H(20) H(30) 3.519 ? . 2_645
H(20) H(31) 3.529 ? . 2_645
H(20) H(32) 3.213 ? . 2_645
H(20) H(34) 3.233 ? . 2_646
H(20) H(35) 3.318 ? . 2_646
H(21) Cl(2) 3.568 ? . 4_455
H(21) C(12) 3.565 ? . 2_646
H(21) H(9) 2.689 ? . 2_646
H(21) H(13) 3.316 ? . 4_455
H(21) H(44) 3.589 ? . 4_454
H(21) H(45) 3.282 ? . 4_454
H(21) H(46) 3.544 ? . 2_646
H(22) O(2) 2.871 ? . 2_646
H(22) C(11) 3.418 ? . 2_646
H(22) C(12) 3.572 ? . 2_646
H(22) C(14) 3.401 ? . 2_645
H(22) C(25) 3.039 ? . 2_646
H(22) C(25) 3.464 ? . 4_454
H(22) H(9) 3.013 ? . 2_646
H(22) H(11) 3.521 ? . 2_646
H(22) H(12) 3.064 ? . 2_645
H(22) H(14) 2.953 ? . 2_645
H(22) H(44) 3.384 ? . 4_454
H(22) H(45) 2.714 ? . 2_646
H(22) H(45) 2.860 ? . 4_454
H(22) H(46) 3.047 ? . 2_646
H(23) C(25) 2.986 ? . 4_454
H(23) H(14) 3.488 ? . 2_645
H(23) H(44) 2.469 ? . 4_454
H(23) H(45) 2.733 ? . 4_454
H(23) H(46) 3.343 ? . 4_454
H(24) C(5) 3.204 ? . 1_554
H(24) H(3) 2.580 ? . 1_554
H(24) H(7) 3.166 ? . 1_554
H(25) O(4) 3.479 ? . 2_645
H(25) C(15) 3.247 ? . 1_554
H(25) C(23) 2.987 ? . 2_645
H(25) H(3) 3.405 ? . 1_554
H(25) H(15) 2.867 ? . 1_554
H(25) H(16) 3.481 ? . 1_554
H(25) H(17) 2.900 ? . 1_554
H(25) H(39) 2.884 ? . 2_645
H(25) H(40) 2.813 ? . 2_645
H(25) H(41) 2.753 ? . 2_645
H(26) C(23) 3.575 ? . 2_645
H(26) H(40) 3.131 ? . 2_645
H(26) H(41) 3.215 ? . 2_645
H(27) O(4) 2.328 ? . 2_645
H(27) C(13) 3.479 ? . 2_645
H(27) H(14) 3.126 ? . 2_645
H(27) H(16) 3.361 ? . 1_554
H(27) H(41) 3.425 ? . 2_645
H(28) Cl(2) 2.749 ? . 4_454
H(28) C(15) 3.347 ? . 1_554
H(28) H(16) 2.978 ? . 1_554
H(28) H(17) 2.878 ? . 1_554
H(29) Cl(2) 3.437 ? . 4_454
H(29) H(11) 3.556 ? . 4_454
H(29) H(14) 3.584 ? . 2_645
H(29) H(44) 2.874 ? . 4_454
H(30) C(7) 3.566 ? . 2_655
H(30) H(4) 2.735 ? . 2_655
H(30) H(20) 3.519 ? . 2_655
H(30) H(35) 3.196 ? . 1_554
H(31) C(8) 3.385 ? . 1_554
H(31) C(21) 3.465 ? . 1_554
H(31) H(7) 2.704 ? . 1_554
H(31) H(8) 3.164 ? . 1_554
H(31) H(17) 2.882 ? . 1_554
H(31) H(18) 3.461 ? . 2_655
H(31) H(19) 3.346 ? . 2_655
H(31) H(20) 3.529 ? . 2_655
H(31) H(35) 2.594 ? . 1_554
H(32) C(16) 3.314 ? . 2_655
H(32) H(18) 2.784 ? . 2_655
H(32) H(19) 3.428 ? . 2_655
H(32) H(20) 3.213 ? . 2_655
H(33) Cl(1) 3.158 ? . 4_455
H(33) Cl(2) 3.102 ? . 4_455
H(33) H(4) 3.184 ? . 2_656
H(34) C(2) 2.846 ? . 2_656
H(34) C(3) 2.883 ? . 2_656
H(34) C(7) 3.007 ? . 2_656
H(34) H(1) 2.885 ? . 2_656
H(34) H(4) 2.413 ? . 2_656
H(34) H(5) 3.400 ? . 2_656
H(34) H(19) 3.507 ? . 2_656
H(34) H(20) 3.233 ? . 2_656
H(35) C(20) 3.313 ? . 1_556
H(35) H(4) 3.062 ? . 2_656
H(35) H(19) 3.052 ? . 2_656
H(35) H(20) 3.318 ? . 2_656
H(35) H(30) 3.196 ? . 1_556
H(35) H(31) 2.594 ? . 1_556
H(36) H(2) 3.294 ? . 4_454
H(37) Cl(1) 2.991 ? . 4_455
H(37) C(4) 3.366 ? . 4_454
H(37) H(1) 3.248 ? . 2_656
H(37) H(2) 2.641 ? . 4_454
H(38) H(44) 2.897 ? . 4_454
H(39) C(15) 2.981 ? . 2_656
H(39) H(15) 2.042 ? . 2_656
H(39) H(16) 3.237 ? . 2_656
H(39) H(17) 3.473 ? . 2_656
H(39) H(19) 3.257 ? . 2_656
H(39) H(25) 2.884 ? . 2_655
H(40) C(4) 3.324 ? . 2_656
H(40) C(18) 3.353 ? . 2_655
H(40) H(2) 3.384 ? . 2_656
H(40) H(6) 3.554 ? . 2_655
H(40) H(15) 3.364 ? . 2_656
H(40) H(25) 2.813 ? . 2_655
H(40) H(26) 3.131 ? . 2_655
H(41) C(18) 3.428 ? . 2_655
H(41) H(15) 3.179 ? . 2_656
H(41) H(25) 2.753 ? . 2_655
H(41) H(26) 3.215 ? . 2_655
H(41) H(27) 3.425 ? . 2_655
H(42) O(1) 3.334 ? . .
H(42) O(3) 2.934 ? . .
H(42) O(5) 2.353 ? . .
H(42) C(1) 3.208 ? . .
H(42) C(2) 3.587 ? . .
H(42) C(6) 3.568 ? . .
H(42) C(9) 3.094 ? . .
H(42) C(10) 3.109 ? . .
H(42) C(11) 3.087 ? . .
H(42) C(13) 3.136 ? . .
H(42) C(14) 3.260 ? . .
H(42) H(13) 3.074 ? . .
H(43) O(1) 3.367 ? . .
H(43) C(1) 2.828 ? . .
H(43) C(2) 2.550 ? . .
H(43) C(3) 2.968 ? . .
H(43) C(4) 3.551 ? . .
H(43) C(6) 3.412 ? . .
H(43) C(7) 2.956 ? . .
H(43) H(1) 3.368 ? . .
H(43) H(5) 2.926 ? . .
H(43) H(5) 3.100 ? . 3_756
H(43) H(6) 2.844 ? . .
H(44) Cl(2) 3.409 ? . .
H(44) C(17) 3.279 ? . 4_555
H(44) H(13) 3.319 ? . 1_556
H(44) H(21) 3.589 ? . 4_555
H(44) H(22) 3.384 ? . 4_555
H(44) H(23) 2.469 ? . 4_555
H(44) H(29) 2.874 ? . 4_555
H(44) H(38) 2.897 ? . 4_555
H(45) C(14) 2.932 ? . 1_556
H(45) C(17) 3.576 ? . 2_656
H(45) C(17) 3.124 ? . 4_555
H(45) C(25) 3.376 ? . 3_767
H(45) H(12) 2.883 ? . 1_556
H(45) H(13) 2.432 ? . 1_556
H(45) H(14) 3.012 ? . 1_556
H(45) H(14) 3.359 ? . 3_766
H(45) H(21) 3.282 ? . 4_555
H(45) H(22) 2.714 ? . 2_656
H(45) H(22) 2.860 ? . 4_555
H(45) H(23) 2.733 ? . 4_555
H(45) H(45) 2.582 ? . 3_767
H(45) H(46) 3.329 ? . 3_767
H(46) C(14) 3.488 ? . 3_766
H(46) H(10) 2.911 ? . 3_766
H(46) H(13) 3.321 ? . 3_766
H(46) H(14) 2.773 ? . 3_766
H(46) H(21) 3.544 ? . 2_656
H(46) H(22) 3.047 ? . 2_656
H(46) H(23) 3.343 ? . 4_555
H(46) H(45) 3.329 ? . 3_767

loop_
_geom_torsion_atom_site_label_1
_geom_torsion_atom_site_label_2
_geom_torsion_atom_site_label_3
_geom_torsion_atom_site_label_4
_geom_torsion
_geom_torsion_publ_flag
_geom_torsion_site_symmetry_1
_geom_torsion_site_symmetry_2
_geom_torsion_site_symmetry_3
_geom_torsion_site_symmetry_4
P(1) Ru(1) P(2) C(18) -95.1(2) ? . . . .
P(1) Ru(1) P(2) C(19) 23.1(3) ? . . . .
P(1) Ru(1) P(2) C(20) 146.3(3) ? . . . .
P(2) Ru(1) P(1) C(15) 175.8(2) ? . . . .
P(2) Ru(1) P(1) C(16) 63.0(2) ? . . . .
P(2) Ru(1) P(1) C(17) -66.1(3) ? . . . .
P(1) Ru(1) P(3) C(21) 65.2(2) ? . . . .
P(1) Ru(1) P(3) C(22) -54.6(3) ? . . . .
P(1) Ru(1) P(3) C(23) -179.1(3) ? . . . .
P(3) Ru(1) P(1) C(15) -88.5(2) ? . . . .
P(3) Ru(1) P(1) C(16) 158.6(2) ? . . . .
P(3) Ru(1) P(1) C(17) 29.6(3) ? . . . .
P(1) Ru(1) O(1) C(1) -93.2(4) ? . . . .
O(1) Ru(1) P(1) C(15) 84.6(3) ? . . . .
O(1) Ru(1) P(1) C(16) -28.3(3) ? . . . .
O(1) Ru(1) P(1) C(17) -157.3(3) ? . . . .
P(1) Ru(1) C(10) C(9) -17.5(8) ? . . . .
P(1) Ru(1) C(10) C(13) 159.8(4) ? . . . .
C(10) Ru(1) P(1) C(15) 29.4(6) ? . . . .
C(10) Ru(1) P(1) C(16) -83.4(6) ? . . . .
C(10) Ru(1) P(1) C(17) 147.5(6) ? . . . .
P(2) Ru(1) P(3) C(21) 162.2(2) ? . . . .
P(2) Ru(1) P(3) C(22) 42.4(3) ? . . . .
P(2) Ru(1) P(3) C(23) -82.1(3) ? . . . .
P(3) Ru(1) P(2) C(18) 167.5(2) ? . . . .
P(3) Ru(1) P(2) C(19) -74.4(3) ? . . . .
P(3) Ru(1) P(2) C(20) 48.9(3) ? . . . .
P(2) Ru(1) O(1) C(1) 170.5(4) ? . . . .
O(1) Ru(1) P(2) C(18) -11.7(3) ? . . . .
O(1) Ru(1) P(2) C(19) 106.5(3) ? . . . .
O(1) Ru(1) P(2) C(20) -130.3(3) ? . . . .
P(2) Ru(1) C(10) C(9) -163.6(4) ? . . . .
P(2) Ru(1) C(10) C(13) 13.7(6) ? . . . .
C(10) Ru(1) P(2) C(18) 74.3(3) ? . . . .
C(10) Ru(1) P(2) C(19) -167.5(3) ? . . . .
C(10) Ru(1) P(2) C(20) -44.3(3) ? . . . .
P(3) Ru(1) O(1) C(1) -2.5(14) ? . . . .
O(1) Ru(1) P(3) C(21) -24.8(11) ? . . . .
O(1) Ru(1) P(3) C(22) -144.6(11) ? . . . .
O(1) Ru(1) P(3) C(23) 91.0(11) ? . . . .
P(3) Ru(1) C(10) C(9) 101.1(4) ? . . . .
P(3) Ru(1) C(10) C(13) -81.5(6) ? . . . .
C(10) Ru(1) P(3) C(21) -98.0(3) ? . . . .
C(10) Ru(1) P(3) C(22) 142.2(3) ? . . . .
C(10) Ru(1) P(3) C(23) 17.7(4) ? . . . .
O(1) Ru(1) C(10) C(9) -72.3(4) ? . . . .
O(1) Ru(1) C(10) C(13) 105.1(6) ? . . . .
C(10) Ru(1) O(1) C(1) 71.1(4) ? . . . .
Ru(1) O(1) C(1) C(2) 171.7(4) ? . . . .
Ru(1) O(1) C(1) C(6) -8.4(8) ? . . . .
C(25) O(2) C(11) O(3) -18.4(12) ? . . . .
C(25) O(2) C(11) C(9) 158.4(9) ? . . . .
C(12) O(3) C(11) O(2) -1.3(13) ? . . . .
C(12) O(3) C(11) C(9) -178.1(10) ? . . . .
C(14) O(5) C(13) O(4) 7.5(9) ? . . . .
C(14) O(5) C(13) C(10) -178.1(5) ? . . . .
O(1) C(1) C(2) C(3) -178.2(6) ? . . . .
O(1) C(1) C(2) C(7) 2.5(9) ? . . . .
O(1) C(1) C(6) C(5) 177.8(6) ? . . . .
O(1) C(1) C(6) C(8) -6.9(9) ? . . . .
C(2) C(1) C(6) C(5) -2.4(9) ? . . . .
C(2) C(1) C(6) C(8) 173.0(5) ? . . . .
C(6) C(1) C(2) C(3) 1.9(9) ? . . . .
C(6) C(1) C(2) C(7) -177.4(6) ? . . . .
C(1) C(2) C(3) C(4) -0.3(8) ? . . . .
C(7) C(2) C(3) C(4) 179.0(7) ? . . . .
C(2) C(3) C(4) C(5) -1.0(12) ? . . . .
C(3) C(4) C(5) C(6) 0.5(11) ? . . . .
C(4) C(5) C(6) C(1) 1.2(10) ? . . . .
C(4) C(5) C(6) C(8) -174.1(6) ? . . . .
C(1) C(6) C(8) C(9) -65.8(7) ? . . . .
C(5) C(6) C(8) C(9) 109.6(6) ? . . . .
C(6) C(8) C(9) C(10) 93.7(6) ? . . . .
C(6) C(8) C(9) C(11) -80.0(7) ? . . . .
C(8) C(9) C(10) Ru(1) 2.4(6) ? . . . .
C(8) C(9) C(10) C(13) -175.2(5) ? . . . .
C(8) C(9) C(11) O(2) -9.1(9) ? . . . .
C(8) C(9) C(11) O(3) 167.9(6) ? . . . .
C(10) C(9) C(11) O(2) 177.7(6) ? . . . .
C(10) C(9) C(11) O(3) -5.3(10) ? . . . .
C(11) C(9) C(10) Ru(1) 175.6(5) ? . . . .
C(11) C(9) C(10) C(13) -2.1(10) ? . . . .
Ru(1) C(10) C(13) O(4) 90.1(9) ? . . . .
Ru(1) C(10) C(13) O(5) -83.9(7) ? . . . .
C(9) C(10) C(13) O(4) -93.0(9) ? . . . .
C(9) C(10) C(13) O(5) 93.1(7) ? . . . .
